data_4085384
loop_
_publ_author_name
'Goldberg, Jonathan M.'
'Wong, Gene W.'
'Brastow, Kenzie E.'
'Kaminsky, Werner'
'Goldberg, Karen I.'
'Heinekey, D. Michael'

_publ_section_title
;
 The Importance of Steric Factors in Iridium Pincer Complexes
;
_journal_issue 4
_journal_name_full Organometallics
_journal_page_first 753
_journal_paper_doi 10.1021/om501166w
_journal_volume 34
_journal_year 2015
_chemical_absolute_configuration ad
_chemical_formula_moiety 'C39 H60 Cl Ir O15 P2'
_chemical_formula_sum 'C39 H60 Cl Ir O15 P2'
_chemical_formula_weight 1058.46
_chemical_name_common complex_2b
_chemical_name_systematic
;
 (tBu)2(diol)2(POCOP)Ir(CO)(H)(Cl)
;
_space_group_IT_number 19
_symmetry_cell_setting orthorhombic
_symmetry_Int_Tables_number 19
_symmetry_space_group_name_Hall 'P 2ac 2ab'
_symmetry_space_group_name_H-M 'P 21 21 21'
_atom_sites_solution_hydrogens geom
_atom_sites_solution_primary direct
_atom_sites_solution_secondary difmap
_audit_conform_dict_location ftp://ftp.iucr.org/pub/cif_core.dic
_audit_conform_dict_name cif_core.dic
_audit_conform_dict_version 2.4
_audit_creation_date 2013-08-14T11:42:10-00:00
_audit_creation_method 'WinGX routine CIF_UPDATE'
_cell_angle_alpha 90
_cell_angle_beta 90
_cell_angle_gamma 90
_cell_formula_units_Z 4
_cell_length_a 9.2119(14)
_cell_length_b 17.394(3)
_cell_length_c 27.774(5)
_cell_measurement_reflns_used 'Number of Reflections here'
_cell_measurement_temperature 100(2)
_cell_measurement_theta_max 20
_cell_measurement_theta_min 3
_cell_volume 4450.3(13)
_computing_cell_refinement 'SAINT (Bruker, 2007)'
_computing_data_collection 'APEX2 (Bruker, 2007)'
_computing_data_reduction 'SAINT (Bruker, 2007)'
_computing_molecular_graphics 'ORTEP-3 for Windows (Farrugia, 1997)'
_computing_publication_material 'SHELXL-97 (Sheldrick, 1997)'
_computing_structure_refinement 'SHELXL-97 (Sheldrick, 2008)'
_computing_structure_solution 'SHELXS97 (Sheldrick, 1997)'
_diffrn_ambient_temperature 100(2)
_diffrn_measured_fraction_theta_full 1
_diffrn_measured_fraction_theta_max 0.986
_diffrn_measurement_device_type 'Bruker APEXII CCD area-detector'
_diffrn_measurement_method '\f and \w scans'
_diffrn_radiation_monochromator graphite
_diffrn_radiation_type MoK\a
_diffrn_radiation_wavelength 0.71073
_diffrn_reflns_av_R_equivalents 0.0811
_diffrn_reflns_av_unetI/netI 0.0467
_diffrn_reflns_limit_h_max 12
_diffrn_reflns_limit_h_min -12
_diffrn_reflns_limit_k_max 23
_diffrn_reflns_limit_k_min -22
_diffrn_reflns_limit_l_max 36
_diffrn_reflns_limit_l_min -36
_diffrn_reflns_number 188919
_diffrn_reflns_theta_full 25
_diffrn_reflns_theta_max 28.21
_diffrn_reflns_theta_min 1.88
_diffrn_source 'fine-focus sealed tube'
_exptl_absorpt_coefficient_mu 3.197
_exptl_absorpt_correction_T_max 0.8565
_exptl_absorpt_correction_T_min 0.6456
_exptl_absorpt_correction_type multi-scan
_exptl_absorpt_process_details '(SADABS; Bruker, 2007)'
_exptl_crystal_colour colorless
_exptl_crystal_density_diffrn 1.58
_exptl_crystal_density_method 'not measured'
_exptl_crystal_description prism
_exptl_crystal_F_000 2152
_exptl_crystal_size_max 0.15
_exptl_crystal_size_mid 0.1
_exptl_crystal_size_min 0.05
_refine_diff_density_max 0.667
_refine_diff_density_min -0.636
_refine_diff_density_rms 0.092
_refine_ls_abs_structure_details 'Flack H D (1983), Acta Cryst. A39, 876-881'
_refine_ls_abs_structure_Flack -0.013(3)
_refine_ls_extinction_method none
_refine_ls_goodness_of_fit_ref 1.025
_refine_ls_hydrogen_treatment mixed
_refine_ls_matrix_type full
_refine_ls_number_parameters 541
_refine_ls_number_reflns 10800
_refine_ls_number_restraints 0
_refine_ls_restrained_S_all 1.025
_refine_ls_R_factor_all 0.0405
_refine_ls_R_factor_gt 0.0262
_refine_ls_shift/su_max 0.001
_refine_ls_shift/su_mean 0
_refine_ls_structure_factor_coef Fsqd
_refine_ls_weighting_details 'calc w=1/[\s^2^(Fo^2^)+(0.0119P)^2^+1.9909P] where P=(Fo^2^+2Fc^2^)/3'
_refine_ls_weighting_scheme calc
_refine_ls_wR_factor_gt 0.0422
_refine_ls_wR_factor_ref 0.0454
_reflns_number_gt 9274
_reflns_number_total 10800
_reflns_threshold_expression >2\s(I)
_cod_data_source_file om501166w_si_002.cif
_cod_data_source_block complex_2b
_cod_depositor_comments 'Adding full bibliography for 4085383--4085390.cif.'
_cod_original_cell_volume 4450.2(13)
_cod_database_code 4085384

loop_
_symmetry_equiv_pos_as_xyz
'x, y, z'
'x+1/2, -y+1/2, -z'
'-x, y+1/2, -z+1/2'
'-x+1/2, -y, z+1/2'

loop_
_atom_site_label
_atom_site_type_symbol
_atom_site_fract_x
_atom_site_fract_y
_atom_site_fract_z
_atom_site_U_iso_or_equiv
_atom_site_adp_type
_atom_site_occupancy
_atom_site_symmetry_multiplicity
_atom_site_calc_flag
_atom_site_refinement_flags
C1 C 0.5661(3) 0.52942(19) 0.11316(11) 0.0172(7) Uani 1 1 d .
C2 C 0.6857(3) 0.48969(19) 0.13074(11) 0.0194(7) Uani 1 1 d .
C3 C 0.7438(3) 0.42570(19) 0.10839(12) 0.0190(7) Uani 1 1 d .
C4 C 0.6731(3) 0.40317(18) 0.06600(12) 0.0198(7) Uani 1 1 d .
H4 H 0.7109 0.3599 0.0493 0.024 Uiso 1 1 calc R
C5 C 0.5514(3) 0.43926(18) 0.04630(12) 0.0182(7) Uani 1 1 d .
C6 C 0.5021(4) 0.50326(16) 0.07168(10) 0.0179(6) Uani 1 1 d .
C7 C 0.8746(3) 0.3813(2) 0.12854(12) 0.0236(7) Uani 1 1 d .
C8 C 0.9116(4) 0.3115(2) 0.09705(13) 0.0318(9) Uani 1 1 d .
H8A H 0.9355 0.3288 0.0644 0.048 Uiso 1 1 calc R
H8B H 0.828 0.2767 0.0958 0.048 Uiso 1 1 calc R
H8C H 0.9951 0.2843 0.1108 0.048 Uiso 1 1 calc R
C9 C 0.8432(4) 0.3507(2) 0.17987(12) 0.0304(9) Uani 1 1 d .
H9A H 0.9278 0.3223 0.1917 0.046 Uiso 1 1 calc R
H9B H 0.7588 0.3164 0.1789 0.046 Uiso 1 1 calc R
H9C H 0.823 0.394 0.2014 0.046 Uiso 1 1 calc R
C10 C 1.0092(4) 0.43135(19) 0.13038(12) 0.0317(8) Uani 1 1 d .
H10A H 1.0389 0.4447 0.0975 0.048 Uiso 1 1 calc R
H10B H 1.0878 0.4033 0.1464 0.048 Uiso 1 1 calc R
H10C H 0.9879 0.4785 0.1484 0.048 Uiso 1 1 calc R
C11 C 0.4803(4) 0.40987(17) -0.00019(11) 0.0223(7) Uani 1 1 d .
C12 C 0.4848(5) 0.47254(19) -0.03859(11) 0.0320(8) Uani 1 1 d .
H12A H 0.5853 0.4895 -0.0433 0.048 Uiso 1 1 calc R
H12B H 0.4254 0.5162 -0.0282 0.048 Uiso 1 1 calc R
H12C H 0.4466 0.4522 -0.069 0.048 Uiso 1 1 calc R
C13 C 0.3236(4) 0.3862(2) 0.01019(13) 0.0334(9) Uani 1 1 d .
H13A H 0.279 0.3663 -0.0193 0.05 Uiso 1 1 calc R
H13B H 0.2688 0.4309 0.0216 0.05 Uiso 1 1 calc R
H13C H 0.3226 0.3461 0.035 0.05 Uiso 1 1 calc R
C14 C 0.5598(4) 0.3396(2) -0.01995(14) 0.0335(9) Uani 1 1 d .
H14A H 0.6625 0.3522 -0.0247 0.05 Uiso 1 1 calc R
H14B H 0.5166 0.3245 -0.0508 0.05 Uiso 1 1 calc R
H14C H 0.5514 0.297 0.003 0.05 Uiso 1 1 calc R
C15 C 0.7370(3) 0.5882(2) 0.28678(12) 0.0217(8) Uani 1 1 d .
H15 H 0.7773 0.5428 0.3043 0.026 Uiso 1 1 calc R
C16 C 0.6609(3) 0.6390(2) 0.32226(12) 0.0276(9) Uani 1 1 d .
H16 H 0.5844 0.6091 0.3396 0.033 Uiso 1 1 calc R
C17 C 0.7659(4) 0.6745(2) 0.35855(14) 0.0368(10) Uani 1 1 d .
H17A H 0.7221 0.6771 0.3911 0.044 Uiso 1 1 calc R
H17B H 0.8576 0.6449 0.3603 0.044 Uiso 1 1 calc R
C18 C 0.6564(4) 0.7716(2) 0.31865(15) 0.0372(10) Uani 1 1 d .
C19 C 0.6861(5) 0.8261(3) 0.27826(17) 0.0537(13) Uani 1 1 d .
H19A H 0.7387 0.8709 0.2906 0.081 Uiso 1 1 calc R
H19B H 0.594 0.8428 0.264 0.081 Uiso 1 1 calc R
H19C H 0.7449 0.8002 0.2537 0.081 Uiso 1 1 calc R
C20 C 0.5575(4) 0.8038(3) 0.35635(18) 0.0672(15) Uani 1 1 d .
H20A H 0.5386 0.7645 0.3809 0.101 Uiso 1 1 calc R
H20B H 0.4657 0.8194 0.3414 0.101 Uiso 1 1 calc R
H20C H 0.6034 0.8485 0.3714 0.101 Uiso 1 1 calc R
C21 C 0.8610(3) 0.6264(3) 0.25772(11) 0.0205(7) Uani 1 1 d .
H21 H 0.8943 0.6742 0.2744 0.025 Uiso 1 1 calc R
C22 C 0.9878(5) 0.5716(2) 0.25106(10) 0.0259(8) Uani 1 1 d .
H22 H 0.954 0.522 0.2366 0.031 Uiso 1 1 calc R
C23 C 1.1112(3) 0.6049(2) 0.22191(13) 0.0286(10) Uani 1 1 d .
H23A H 1.1598 0.5647 0.2025 0.034 Uiso 1 1 calc R
H23B H 1.0765 0.6462 0.2003 0.034 Uiso 1 1 calc R
C24 C 1.1964(4) 0.5832(2) 0.29731(13) 0.0243(8) Uani 1 1 d .
C25 C 1.2907(4) 0.5135(2) 0.29037(15) 0.0372(10) Uani 1 1 d .
H25A H 1.2751 0.4775 0.317 0.056 Uiso 1 1 calc R
H25B H 1.3929 0.5292 0.2897 0.056 Uiso 1 1 calc R
H25C H 1.2657 0.4884 0.2599 0.056 Uiso 1 1 calc R
C26 C 1.2286(4) 0.6276(3) 0.34191(12) 0.0357(9) Uani 1 1 d .
H26A H 1.1592 0.67 0.345 0.054 Uiso 1 1 calc R
H26B H 1.3274 0.6483 0.3401 0.054 Uiso 1 1 calc R
H26C H 1.2205 0.5936 0.3699 0.054 Uiso 1 1 calc R
C27 C 0.0558(3) 0.63730(18) 0.07087(10) 0.0168(7) Uani 1 1 d .
H27 H -0.0187 0.6614 0.0923 0.02 Uiso 1 1 calc R
C28 C -0.0193(4) 0.58151(18) 0.03757(11) 0.0210(7) Uani 1 1 d .
H28 H -0.0561 0.5364 0.0563 0.025 Uiso 1 1 calc R
C29 C -0.1420(3) 0.6168(2) 0.00835(11) 0.0265(8) Uani 1 1 d .
H29A H -0.2368 0.6089 0.0244 0.032 Uiso 1 1 calc R
H29B H -0.1263 0.6725 0.0035 0.032 Uiso 1 1 calc R
C30 C -0.0008(4) 0.54190(18) -0.04167(11) 0.0255(7) Uani 1 1 d .
C31 C 0.0793(5) 0.5760(3) -0.08334(14) 0.0529(13) Uani 1 1 d .
H31A H 0.0254 0.566 -0.1131 0.079 Uiso 1 1 calc R
H31B H 0.1759 0.5526 -0.0856 0.079 Uiso 1 1 calc R
H31C H 0.0891 0.6316 -0.0786 0.079 Uiso 1 1 calc R
C32 C -0.0287(5) 0.4580(2) -0.04702(15) 0.0552(13) Uani 1 1 d .
H32A H -0.0712 0.4379 -0.0172 0.083 Uiso 1 1 calc R
H32B H 0.0629 0.4313 -0.0536 0.083 Uiso 1 1 calc R
H32C H -0.0962 0.4494 -0.0738 0.083 Uiso 1 1 calc R
C33 C 0.1417(3) 0.70157(18) 0.04576(12) 0.0176(7) Uani 1 1 d .
H33 H 0.1133 0.7037 0.011 0.021 Uiso 1 1 calc R
C34 C 0.1213(3) 0.77963(19) 0.06798(11) 0.0204(7) Uani 1 1 d .
H34 H 0.1983 0.8154 0.0561 0.025 Uiso 1 1 calc R
C35 C -0.0269(4) 0.81561(18) 0.06039(11) 0.0241(8) Uani 1 1 d .
H35A H -0.0302 0.8452 0.03 0.029 Uiso 1 1 calc R
H35B H -0.104 0.776 0.0598 0.029 Uiso 1 1 calc R
C36 C 0.0563(3) 0.84079(19) 0.13751(12) 0.0237(8) Uani 1 1 d .
C37 C 0.1617(4) 0.90560(19) 0.14583(15) 0.0323(8) Uani 1 1 d .
H37A H 0.2188 0.9142 0.1166 0.049 Uiso 1 1 calc R
H37B H 0.2268 0.8923 0.1724 0.049 Uiso 1 1 calc R
H37C H 0.108 0.9525 0.1539 0.049 Uiso 1 1 calc R
C38 C -0.0264(4) 0.8176(2) 0.18189(13) 0.0377(10) Uani 1 1 d .
H38A H -0.0747 0.8628 0.1956 0.056 Uiso 1 1 calc R
H38B H 0.041 0.7961 0.2056 0.056 Uiso 1 1 calc R
H38C H -0.0992 0.7789 0.1734 0.056 Uiso 1 1 calc R
C39 C 0.4143(3) 0.7138(2) 0.18247(12) 0.0218(8) Uani 1 1 d .
O1 O 0.7465(2) 0.51751(13) 0.17370(8) 0.0234(5) Uani 1 1 d .
O2 O 0.3801(2) 0.54427(13) 0.05494(8) 0.0202(5) Uani 1 1 d .
O3 O 0.6337(2) 0.56117(15) 0.25128(7) 0.0234(6) Uani 1 1 d .
O4 O 0.7991(2) 0.64548(13) 0.21124(8) 0.0198(5) Uani 1 1 d .
O5 O 0.5974(2) 0.70260(14) 0.29856(9) 0.0290(6) Uani 1 1 d .
O6 O 0.7897(3) 0.74874(16) 0.33962(9) 0.0364(7) Uani 1 1 d .
O7 O 1.0472(2) 0.55885(14) 0.29788(8) 0.0291(6) Uani 1 1 d .
O8 O 1.2054(2) 0.63441(17) 0.25773(8) 0.0294(6) Uani 1 1 d .
O9 O 0.1611(2) 0.59670(12) 0.10093(7) 0.0171(5) Uani 1 1 d .
O10 O 0.2942(2) 0.68029(12) 0.04947(8) 0.0181(5) Uani 1 1 d .
O11 O 0.0798(2) 0.55629(14) 0.00165(9) 0.0256(6) Uani 1 1 d .
O12 O -0.1361(3) 0.57754(19) -0.03504(10) 0.0564(9) Uani 1 1 d .
O13 O 0.1288(2) 0.77425(13) 0.11915(8) 0.0212(5) Uani 1 1 d .
O14 O -0.0424(2) 0.86479(14) 0.10095(8) 0.0293(6) Uani 1 1 d .
O15 O 0.3757(3) 0.76531(15) 0.20315(9) 0.0318(6) Uani 1 1 d .
P1 P 0.66804(9) 0.59041(5) 0.19795(3) 0.01977(19) Uani 1 1 d .
P2 P 0.32470(8) 0.61467(5) 0.08755(3) 0.01727(18) Uani 1 1 d .
Cl1 Cl 0.64959(9) 0.70500(5) 0.09801(3) 0.0308(2) Uani 1 1 d .
Ir1 Ir 0.488933(11) 0.624800(7) 0.147786(4) 0.01686(3) Uani 1 1 d .
H1I H 0.404(4) 0.569(2) 0.1730(12) 0.034(11) Uiso 1 1 d .

loop_
_atom_site_aniso_label
_atom_site_aniso_U_11
_atom_site_aniso_U_22
_atom_site_aniso_U_33
_atom_site_aniso_U_23
_atom_site_aniso_U_13
_atom_site_aniso_U_12
C1 0.0147(15) 0.0178(18) 0.0190(18) 0.0004(14) 0.0046(13) 0.0011(13)
C2 0.0194(16) 0.0196(19) 0.0193(18) -0.0033(14) -0.0010(13) 0.0035(14)
C3 0.0193(16) 0.0173(19) 0.0205(19) 0.0023(15) 0.0048(13) 0.0017(13)
C4 0.0211(16) 0.0156(18) 0.0227(19) 0.0003(14) 0.0061(14) 0.0010(13)
C5 0.0208(16) 0.0152(17) 0.0186(18) 0.0010(14) 0.0041(13) -0.0038(13)
C6 0.0170(14) 0.0161(15) 0.0205(15) 0.0020(12) 0.0012(15) 0.0017(16)
C7 0.0245(15) 0.0176(19) 0.0287(18) -0.0016(17) -0.0004(13) 0.0068(17)
C8 0.036(2) 0.027(2) 0.032(2) -0.0014(18) -0.0037(17) 0.0146(17)
C9 0.036(2) 0.024(2) 0.031(2) 0.0017(16) -0.0046(17) 0.0049(16)
C10 0.0224(17) 0.0299(19) 0.043(2) 0.0031(15) 0.0005(18) 0.0046(19)
C11 0.0245(17) 0.0197(16) 0.0228(17) -0.0043(13) -0.0012(15) 0.0010(15)
C12 0.043(2) 0.0299(19) 0.0230(18) -0.0034(15) -0.0058(19) 0.002(2)
C13 0.0287(18) 0.028(2) 0.043(2) -0.0147(19) -0.0020(16) -0.0044(18)
C14 0.035(2) 0.030(2) 0.035(2) -0.0111(18) -0.0017(17) 0.0020(17)
C15 0.0147(15) 0.027(2) 0.023(2) 0.0037(16) -0.0057(14) -0.0010(14)
C16 0.0209(16) 0.043(3) 0.0191(18) -0.0047(17) -0.0015(13) -0.0095(17)
C17 0.037(2) 0.052(3) 0.021(2) -0.003(2) -0.0034(17) -0.0113(19)
C18 0.0224(19) 0.043(3) 0.047(3) -0.017(2) -0.0054(17) -0.0003(18)
C19 0.048(3) 0.041(3) 0.072(4) 0.003(3) -0.018(2) -0.005(2)
C20 0.044(2) 0.079(4) 0.078(4) -0.050(3) 0.002(3) 0.010(2)
C21 0.0174(14) 0.025(2) 0.0188(17) 0.001(2) -0.0033(12) 0.0002(19)
C22 0.0207(18) 0.033(2) 0.0240(19) 0.0032(13) -0.0030(16) -0.001(2)
C23 0.0188(16) 0.044(3) 0.023(2) 0.0034(17) 0.0004(14) 0.0069(16)
C24 0.0142(16) 0.032(2) 0.027(2) 0.0028(18) 0.0002(14) -0.0034(15)
C25 0.0234(19) 0.039(3) 0.049(3) 0.004(2) -0.0048(17) 0.0049(17)
C26 0.0355(18) 0.040(2) 0.031(2) -0.003(2) 0.0031(15) -0.003(2)
C27 0.0168(14) 0.0167(19) 0.0168(16) 0.0002(14) -0.0022(11) 0.0044(13)
C28 0.0174(17) 0.0225(17) 0.0230(17) -0.0008(13) -0.0029(15) 0.0006(16)
C29 0.0243(16) 0.031(2) 0.0240(19) -0.0074(19) -0.0084(13) 0.0081(18)
C30 0.0206(16) 0.0310(18) 0.0250(17) -0.0055(14) -0.0054(17) 0.0023(18)
C31 0.048(3) 0.077(4) 0.033(3) -0.001(2) 0.005(2) -0.019(2)
C32 0.073(3) 0.046(3) 0.047(3) -0.010(2) -0.025(3) -0.016(3)
C33 0.0146(15) 0.0196(19) 0.0185(18) 0.0010(15) -0.0032(13) 0.0027(13)
C34 0.0237(17) 0.0188(19) 0.0187(19) 0.0003(15) 0.0012(13) 0.0006(14)
C35 0.0280(19) 0.0219(17) 0.0223(17) -0.0021(14) -0.0064(15) 0.0007(15)
C36 0.0237(16) 0.0241(19) 0.023(2) -0.0044(15) 0.0004(13) 0.0072(14)
C37 0.0321(18) 0.0247(19) 0.040(2) -0.0076(19) -0.006(2) 0.0033(15)
C38 0.044(2) 0.031(2) 0.037(2) -0.0008(17) 0.0168(19) 0.007(2)
C39 0.0189(16) 0.027(2) 0.0198(19) -0.0025(17) -0.0030(14) 0.0010(15)
O1 0.0211(12) 0.0237(14) 0.0253(14) -0.0066(11) -0.0040(10) 0.0067(10)
O2 0.0185(11) 0.0215(13) 0.0207(13) -0.0068(10) -0.0033(9) 0.0050(10)
O3 0.0189(12) 0.0308(16) 0.0206(14) -0.0034(10) -0.0007(9) -0.0042(11)
O4 0.0184(11) 0.0237(15) 0.0172(12) 0.0020(10) -0.0021(9) 0.0019(10)
O5 0.0202(12) 0.0336(16) 0.0334(15) -0.0086(13) -0.0033(11) 0.0024(11)
O6 0.0266(13) 0.0492(18) 0.0333(17) -0.0094(13) -0.0023(11) -0.0088(12)
O7 0.0147(12) 0.0426(16) 0.0299(14) 0.0090(12) -0.0022(10) -0.0020(10)
O8 0.0198(11) 0.0394(19) 0.0291(14) 0.0026(14) 0.0010(10) -0.0012(13)
O9 0.0158(10) 0.0209(13) 0.0145(12) 0.0029(9) -0.0015(9) 0.0007(9)
O10 0.0148(10) 0.0182(13) 0.0213(13) 0.0029(10) 0.0045(9) 0.0023(9)
O11 0.0210(12) 0.0289(15) 0.0269(14) -0.0099(12) -0.0058(10) 0.0067(10)
O12 0.0447(17) 0.096(3) 0.0286(17) -0.0246(16) -0.0169(13) 0.0421(17)
O13 0.0255(12) 0.0206(13) 0.0175(13) -0.0051(10) -0.0015(10) 0.0047(10)
O14 0.0266(12) 0.0305(14) 0.0307(13) -0.0090(12) -0.0053(9) 0.0117(11)
O15 0.0322(14) 0.0305(16) 0.0328(16) -0.0107(13) -0.0016(11) 0.0074(12)
P1 0.0167(4) 0.0221(5) 0.0204(5) -0.0039(4) -0.0010(3) 0.0017(4)
P2 0.0147(3) 0.0193(5) 0.0178(4) -0.0020(4) 0.0011(3) 0.0007(4)
Cl1 0.0254(4) 0.0282(5) 0.0387(6) -0.0019(4) 0.0096(4) -0.0034(4)
Ir1 0.01291(5) 0.01914(6) 0.01853(5) -0.00413(6) 0.00020(5) 0.00204(6)

loop_
_atom_type_symbol
_atom_type_description
_atom_type_scat_dispersion_real
_atom_type_scat_dispersion_imag
_atom_type_scat_source
C C 0.0033 0.0016 'International Tables Vol C Tables 4.2.6.8 and 6.1.1.4'
H H 0 0 'International Tables Vol C Tables 4.2.6.8 and 6.1.1.4'
O O 0.0106 0.006 'International Tables Vol C Tables 4.2.6.8 and 6.1.1.4'
P P 0.1023 0.0942 'International Tables Vol C Tables 4.2.6.8 and 6.1.1.4'
Cl Cl 0.1484 0.1585 'International Tables Vol C Tables 4.2.6.8 and 6.1.1.4'
Ir Ir -1.4442 7.9887 'International Tables Vol C Tables 4.2.6.8 and 6.1.1.4'

loop_
_geom_angle_atom_site_label_1
_geom_angle_atom_site_label_2
_geom_angle_atom_site_label_3
_geom_angle
C6 C1 C2 118.1(3)
C6 C1 Ir1 121.0(2)
C2 C1 Ir1 120.9(2)
C3 C2 C1 123.4(3)
C3 C2 O1 120.3(3)
C1 C2 O1 116.3(3)
C2 C3 C4 115.0(3)
C2 C3 C7 123.0(3)
C4 C3 C7 122.0(3)
C5 C4 C3 125.2(3)
C5 C4 H4 117.4
C3 C4 H4 117.4
C6 C5 C4 115.0(3)
C6 C5 C11 123.5(3)
C4 C5 C11 121.5(3)
C1 C6 C5 123.3(3)
C1 C6 O2 116.9(3)
C5 C6 O2 119.8(3)
C10 C7 C8 107.0(3)
C10 C7 C3 111.4(3)
C8 C7 C3 111.4(3)
C10 C7 C9 108.6(3)
C8 C7 C9 107.1(3)
C3 C7 C9 111.2(3)
C7 C8 H8A 109.5
C7 C8 H8B 109.5
H8A C8 H8B 109.5
C7 C8 H8C 109.5
H8A C8 H8C 109.5
H8B C8 H8C 109.5
C7 C9 H9A 109.5
C7 C9 H9B 109.5
H9A C9 H9B 109.5
C7 C9 H9C 109.5
H9A C9 H9C 109.5
H9B C9 H9C 109.5
C7 C10 H10A 109.5
C7 C10 H10B 109.5
H10A C10 H10B 109.5
C7 C10 H10C 109.5
H10A C10 H10C 109.5
H10B C10 H10C 109.5
C12 C11 C14 107.9(3)
C12 C11 C13 110.5(3)
C14 C11 C13 107.8(3)
C12 C11 C5 109.8(3)
C14 C11 C5 111.4(3)
C13 C11 C5 109.5(3)
C11 C12 H12A 109.5
C11 C12 H12B 109.5
H12A C12 H12B 109.5
C11 C12 H12C 109.5
H12A C12 H12C 109.5
H12B C12 H12C 109.5
C11 C13 H13A 109.5
C11 C13 H13B 109.5
H13A C13 H13B 109.5
C11 C13 H13C 109.5
H13A C13 H13C 109.5
H13B C13 H13C 109.5
C11 C14 H14A 109.5
C11 C14 H14B 109.5
H14A C14 H14B 109.5
C11 C14 H14C 109.5
H14A C14 H14C 109.5
H14B C14 H14C 109.5
O3 C15 C16 109.4(2)
O3 C15 C21 105.6(3)
C16 C15 C21 115.8(3)
O3 C15 H15 108.6
C16 C15 H15 108.6
C21 C15 H15 108.6
O5 C16 C15 110.4(3)
O5 C16 C17 104.7(3)
C15 C16 C17 112.1(3)
O5 C16 H16 109.8
C15 C16 H16 109.8
C17 C16 H16 109.8
O6 C17 C16 102.8(3)
O6 C17 H17A 111.2
C16 C17 H17A 111.2
O6 C17 H17B 111.2
C16 C17 H17B 111.2
H17A C17 H17B 109.1
O6 C18 O5 104.8(3)
O6 C18 C19 109.2(3)
O5 C18 C19 108.0(3)
O6 C18 C20 110.2(3)
O5 C18 C20 110.8(3)
C19 C18 C20 113.5(4)
C18 C19 H19A 109.5
C18 C19 H19B 109.5
H19A C19 H19B 109.5
C18 C19 H19C 109.5
H19A C19 H19C 109.5
H19B C19 H19C 109.5
C18 C20 H20A 109.5
C18 C20 H20B 109.5
H20A C20 H20B 109.5
C18 C20 H20C 109.5
H20A C20 H20C 109.5
H20B C20 H20C 109.5
O4 C21 C22 109.7(3)
O4 C21 C15 105.8(2)
C22 C21 C15 111.2(3)
O4 C21 H21 110
C22 C21 H21 110
C15 C21 H21 110
O7 C22 C23 105.0(3)
O7 C22 C21 106.3(3)
C23 C22 C21 113.8(3)
O7 C22 H22 110.5
C23 C22 H22 110.5
C21 C22 H22 110.5
O8 C23 C22 102.9(3)
O8 C23 H23A 111.2
C22 C23 H23A 111.2
O8 C23 H23B 111.2
C22 C23 H23B 111.2
H23A C23 H23B 109.1
O8 C24 O7 104.5(3)
O8 C24 C26 107.9(3)
O7 C24 C26 109.5(3)
O8 C24 C25 111.9(3)
O7 C24 C25 108.4(3)
C26 C24 C25 114.1(3)
C24 C25 H25A 109.5
C24 C25 H25B 109.5
H25A C25 H25B 109.5
C24 C25 H25C 109.5
H25A C25 H25C 109.5
H25B C25 H25C 109.5
C24 C26 H26A 109.5
C24 C26 H26B 109.5
H26A C26 H26B 109.5
C24 C26 H26C 109.5
H26A C26 H26C 109.5
H26B C26 H26C 109.5
O9 C27 C28 110.1(2)
O9 C27 C33 105.6(2)
C28 C27 C33 115.2(3)
O9 C27 H27 108.6
C28 C27 H27 108.6
C33 C27 H27 108.6
O11 C28 C27 109.5(3)
O11 C28 C29 103.1(2)
C27 C28 C29 114.1(3)
O11 C28 H28 109.9
C27 C28 H28 109.9
C29 C28 H28 109.9
O12 C29 C28 103.7(3)
O12 C29 H29A 111
C28 C29 H29A 111
O12 C29 H29B 111
C28 C29 H29B 111
H29A C29 H29B 109
O12 C30 O11 105.8(2)
O12 C30 C32 107.0(3)
O11 C30 C32 110.1(3)
O12 C30 C31 111.4(3)
O11 C30 C31 108.9(3)
C32 C30 C31 113.4(3)
C30 C31 H31A 109.5
C30 C31 H31B 109.5
H31A C31 H31B 109.5
C30 C31 H31C 109.5
H31A C31 H31C 109.5
H31B C31 H31C 109.5
C30 C32 H32A 109.5
C30 C32 H32B 109.5
H32A C32 H32B 109.5
C30 C32 H32C 109.5
H32A C32 H32C 109.5
H32B C32 H32C 109.5
O10 C33 C34 108.7(2)
O10 C33 C27 106.2(2)
C34 C33 C27 114.0(3)
O10 C33 H33 109.3
C34 C33 H33 109.3
C27 C33 H33 109.3
O13 C34 C33 110.1(3)
O13 C34 C35 102.1(3)
C33 C34 C35 115.4(3)
O13 C34 H34 109.7
C33 C34 H34 109.7
C35 C34 H34 109.7
O14 C35 C34 103.2(2)
O14 C35 H35A 111.1
C34 C35 H35A 111.1
O14 C35 H35B 111.1
C34 C35 H35B 111.1
H35A C35 H35B 109.1
O14 C36 O13 106.3(3)
O14 C36 C38 109.8(3)
O13 C36 C38 108.2(3)
O14 C36 C37 107.5(3)
O13 C36 C37 111.1(3)
C38 C36 C37 113.7(3)
C36 C37 H37A 109.5
C36 C37 H37B 109.5
H37A C37 H37B 109.5
C36 C37 H37C 109.5
H37A C37 H37C 109.5
H37B C37 H37C 109.5
C36 C38 H38A 109.5
C36 C38 H38B 109.5
H38A C38 H38B 109.5
C36 C38 H38C 109.5
H38A C38 H38C 109.5
H38B C38 H38C 109.5
O15 C39 Ir1 177.7(3)
C2 O1 P1 116.67(19)
C6 O2 P2 116.94(18)
C15 O3 P1 113.4(2)
C21 O4 P1 111.6(2)
C16 O5 C18 108.5(3)
C17 O6 C18 106.0(3)
C22 O7 C24 108.1(3)
C23 O8 C24 106.3(3)
C27 O9 P2 113.71(18)
C33 O10 P2 113.71(19)
C28 O11 C30 108.0(2)
C29 O12 C30 111.5(2)
C34 O13 C36 106.2(2)
C35 O14 C36 108.9(2)
O4 P1 O3 97.30(12)
O4 P1 O1 103.42(12)
O3 P1 O1 103.08(13)
O4 P1 Ir1 122.98(9)
O3 P1 Ir1 121.05(9)
O1 P1 Ir1 106.32(9)
O10 P2 O9 97.50(11)
O10 P2 O2 103.28(12)
O9 P2 O2 106.52(12)
O10 P2 Ir1 123.85(9)
O9 P2 Ir1 118.57(9)
O2 P2 Ir1 105.30(8)
C39 Ir1 C1 178.30(14)
C39 Ir1 P1 99.46(10)
C1 Ir1 P1 79.62(9)
C39 Ir1 P2 101.05(10)
C1 Ir1 P2 79.72(9)
P1 Ir1 P2 158.64(3)
C39 Ir1 Cl1 92.26(10)
C1 Ir1 Cl1 89.23(9)
P1 Ir1 Cl1 93.32(3)
P2 Ir1 Cl1 91.77(3)
C39 Ir1 H1I 96.0(14)
C1 Ir1 H1I 82.5(14)
P1 Ir1 H1I 85.3(13)
P2 Ir1 H1I 86.7(13)
Cl1 Ir1 H1I 171.7(14)

loop_
_geom_bond_atom_site_label_1
_geom_bond_atom_site_label_2
_geom_bond_distance
C1 C6 1.372(4)
C1 C2 1.389(4)
C1 Ir1 2.045(3)
C2 C3 1.382(4)
C2 O1 1.404(4)
C3 C4 1.401(4)
C3 C7 1.537(4)
C4 C5 1.396(4)
C4 H4 0.95
C5 C6 1.394(4)
C5 C11 1.535(4)
C6 O2 1.410(4)
C7 C10 1.516(5)
C7 C8 1.535(5)
C7 C9 1.549(5)
C8 H8A 0.98
C8 H8B 0.98
C8 H8C 0.98
C9 H9A 0.98
C9 H9B 0.98
C9 H9C 0.98
C10 H10A 0.98
C10 H10B 0.98
C10 H10C 0.98
C11 C12 1.526(4)
C11 C14 1.527(4)
C11 C13 1.529(5)
C12 H12A 0.98
C12 H12B 0.98
C12 H12C 0.98
C13 H13A 0.98
C13 H13B 0.98
C13 H13C 0.98
C14 H14A 0.98
C14 H14B 0.98
C14 H14C 0.98
C15 O3 1.448(4)
C15 C16 1.498(5)
C15 C21 1.548(4)
C15 H15 1
C16 O5 1.414(4)
C16 C17 1.528(5)
C16 H16 1
C17 O6 1.411(4)
C17 H17A 0.99
C17 H17B 0.99
C18 O6 1.416(4)
C18 O5 1.431(4)
C18 C19 1.493(6)
C18 C20 1.497(5)
C19 H19A 0.98
C19 H19B 0.98
C19 H19C 0.98
C20 H20A 0.98
C20 H20B 0.98
C20 H20C 0.98
C21 O4 1.450(4)
C21 C22 1.519(5)
C21 H21 1
C22 O7 1.428(4)
C22 C23 1.511(5)
C22 H22 1
C23 O8 1.417(4)
C23 H23A 0.99
C23 H23B 0.99
C24 O8 1.417(4)
C24 O7 1.438(4)
C24 C26 1.490(5)
C24 C25 1.504(5)
C25 H25A 0.98
C25 H25B 0.98
C25 H25C 0.98
C26 H26A 0.98
C26 H26B 0.98
C26 H26C 0.98
C27 O9 1.462(3)
C27 C28 1.509(4)
C27 C33 1.537(4)
C27 H27 1
C28 O11 1.422(4)
C28 C29 1.521(4)
C28 H28 1
C29 O12 1.386(4)
C29 H29A 0.99
C29 H29B 0.99
C30 O12 1.404(4)
C30 O11 1.436(4)
C30 C32 1.490(5)
C30 C31 1.495(5)
C31 H31A 0.98
C31 H31B 0.98
C31 H31C 0.98
C32 H32A 0.98
C32 H32B 0.98
C32 H32C 0.98
C33 O10 1.457(3)
C33 C34 1.503(4)
C33 H33 1
C34 O13 1.426(4)
C34 C35 1.517(4)
C34 H34 1
C35 O14 1.422(4)
C35 H35A 0.99
C35 H35B 0.99
C36 O14 1.425(4)
C36 O13 1.430(4)
C36 C38 1.504(5)
C36 C37 1.505(5)
C37 H37A 0.98
C37 H37B 0.98
C37 H37C 0.98
C38 H38A 0.98
C38 H38B 0.98
C38 H38C 0.98
C39 O15 1.122(4)
C39 Ir1 1.949(4)
O1 P1 1.607(2)
O2 P2 1.606(2)
O3 P1 1.598(2)
O4 P1 1.585(2)
O9 P2 1.583(2)
O10 P2 1.581(2)
P1 Ir1 2.2408(9)
P2 Ir1 2.2626(8)
Cl1 Ir1 2.4592(9)
Ir1 H1I 1.43(3)
